data_4087607
loop_
_publ_author_name
'Drover, Marcus W.'
'Johnson, Heather C.'
'Schafer, Laurel L.'
'Love, Jennifer A.'
'Weller, Andrew S.'

_publ_section_title
;
 Reactivity of an Unsaturated Iridium(III) Phosphoramidate Complex,
 [Cp*Ir{\k2-N,O}][BArF4]
;
_journal_issue 15
_journal_name_full Organometallics
_journal_page_first 3849
_journal_paper_doi 10.1021/acs.organomet.5b00397
_journal_volume 34
_journal_year 2015
_chemical_formula_moiety 'C32.04 H52.09 Ir N3 O3.02 P, C H2 Cl2, C32 H12 B F24'
_chemical_formula_sum 'C65.04 H66.09 B Cl2 F24 Ir N3 O3.02 P'
_chemical_formula_weight 1698.91
_space_group_crystal_system orthorhombic
_space_group_IT_number 61
_space_group_name_Hall '-P 2ac 2ab'
_space_group_name_H-M_alt 'P b c a'
_atom_sites_solution_hydrogens geom
_atom_sites_solution_primary direct
_audit_creation_date 2015-05-27
_audit_creation_method
;
Olex2 1.2
(compiled 2015.01.26 svn.r3151 for OlexSys, GUI svn.r4998)
;
_cell_angle_alpha 90
_cell_angle_beta 90
_cell_angle_gamma 90
_cell_formula_units_Z 8
_cell_length_a 17.9224(10)
_cell_length_b 24.6821(12)
_cell_length_c 31.8660(16)
_cell_measurement_temperature 90
_cell_volume 14096.3(13)
_computing_molecular_graphics 'Olex2 (Dolomanov et al., 2009)'
_computing_publication_material 'Olex2 (Dolomanov et al., 2009)'
_computing_structure_refinement 'ShelXL (Sheldrick, 2008)'
_computing_structure_solution 'SIR2004 (Burla et al., 2007)'
_diffrn_ambient_temperature 90
_diffrn_measured_fraction_theta_full 1.000
_diffrn_measured_fraction_theta_max 0.996
_diffrn_measurement_device_type 'Bruker Apex-II CCD'
_diffrn_radiation_type MoK\a
_diffrn_radiation_wavelength 0.71073
_diffrn_reflns_av_R_equivalents 0.1366
_diffrn_reflns_av_unetI/netI 0.0817
_diffrn_reflns_Laue_measured_fraction_full 1.000
_diffrn_reflns_Laue_measured_fraction_max 0.996
_diffrn_reflns_limit_h_max 22
_diffrn_reflns_limit_h_min -22
_diffrn_reflns_limit_k_max 30
_diffrn_reflns_limit_k_min -30
_diffrn_reflns_limit_l_max 39
_diffrn_reflns_limit_l_min -39
_diffrn_reflns_number 112583
_diffrn_reflns_point_group_measured_fraction_full 1.000
_diffrn_reflns_point_group_measured_fraction_max 0.996
_diffrn_reflns_theta_full 26.000
_diffrn_reflns_theta_max 26.450
_diffrn_reflns_theta_min 1.543
_exptl_absorpt_coefficient_mu 2.103
_exptl_absorpt_correction_T_max 0.7526
_exptl_absorpt_correction_T_min 0.4857
_exptl_absorpt_correction_type multi-scan
_exptl_absorpt_process_details 'SADABS-2014/5 (Bruker,2014) was used for absorption correction.'
_exptl_crystal_colour 'clear colourless'
_exptl_crystal_colour_lustre clear
_exptl_crystal_colour_primary colourless
_exptl_crystal_density_diffrn 1.601
_exptl_crystal_description plate
_exptl_crystal_F_000 6788
_exptl_crystal_size_max 0.41
_exptl_crystal_size_mid 0.21
_exptl_crystal_size_min 0.14
_refine_diff_density_max 1.445
_refine_diff_density_min -1.333
_refine_diff_density_rms 0.131
_refine_ls_extinction_method none
_refine_ls_goodness_of_fit_ref 1.028
_refine_ls_hydrogen_treatment constr
_refine_ls_matrix_type full
_refine_ls_number_parameters 976
_refine_ls_number_reflns 14475
_refine_ls_number_restraints 970
_refine_ls_restrained_S_all 1.026
_refine_ls_R_factor_all 0.0991
_refine_ls_R_factor_gt 0.0499
_refine_ls_shift/su_max 0.001
_refine_ls_shift/su_mean 0.000
_refine_ls_structure_factor_coef Fsqd
_refine_ls_weighting_details 'w=1/[\s^2^(Fo^2^)+(0.0292P)^2^+59.7813P] where P=(Fo^2^+2Fc^2^)/3'
_refine_ls_weighting_scheme calc
_refine_ls_wR_factor_gt 0.0939
_refine_ls_wR_factor_ref 0.1113
_reflns_Friedel_coverage 0.000
_reflns_number_gt 9282
_reflns_number_total 14475
_reflns_threshold_expression 'I > 2\s(I)'
_cod_data_source_file om5b00397_si_002.cif
_cod_data_source_block 3BARF
_cod_database_code 4087607
_shelx_space_group_comment
;
The symmetry employed for this shelxl refinement is uniquely defined
by the following loop, which should always be used as a source of
symmetry information in preference to the above space-group names.
They are only intended as comments.
;
_olex2_refinement_description
;
1. Fixed Uiso
 At 1.2 times of:
  All C(H) groups, All C(H,H) groups
 At 1.5 times of:
  All C(H,H,H) groups
2. Restrained distances
 F15-C65 = F16-C65 = F14-C65
 1.35 with sigma of 0.01
 O2-C13 \\sim O2A-C13A
 with sigma of 0.02
 O2-C13 \\sim O2A-C13A \\sim O2B-C13B
 with sigma of 0.02
 C14A-C13A \\sim C14-C13 \\sim C14B-C13B
 with sigma of 0.02
 C65A-C60 \\sim C65-C60 \\sim C64-C62
 with sigma of 0.02
 F14-F15 \\sim F15-F16 \\sim F16-F14
 with sigma of 0.01
 F14A-C65A \\sim F15A-C65A \\sim F16A-C65A
 with sigma of 0.01
3. Uiso/Uaniso restraints and constraints
Uanis(C14A) = Uanis(C14B) = Uanis(C14)
Uanis(C13) = Uanis(C13A) = Uanis(C13B)
Uanis(O2) = Uanis(O2A)
Uanis(C65) = Uanis(C65A)
4. Rigid body (RIGU) restrains
 All non-hydrogen atoms
 with sigma for 1-2 distances of 0.004 and sigma for 1-3 distances of 0.004
5. Others
 1*[Sof(O2)+Sof(C13)+Sof(H13A)+Sof(H13B)+Sof(C14)+Sof(H14D)+Sof(H14E)+
 Sof(H14F)]+1*[Sof(O2A)+Sof(C14A)+Sof(H14A)+Sof(H14B)+Sof(H14C)+Sof(C13A)+
 Sof(H13C)+Sof(H13D)]+1*[Sof(C13B)+Sof(H13E)+Sof(H13F)+Sof(C14B)+Sof(H14G)+
 Sof(H14H)+Sof(H14I)+Sof(O2B)]=1 with esd of 0.01
 Sof(O2)=Sof(C13)=Sof(H13A)=Sof(H13B)=Sof(C14)=Sof(H14D)=Sof(H14E)=Sof(H14F)=
 FVAR(1)
 Sof(O2A)=Sof(C14A)=Sof(H14A)=Sof(H14B)=Sof(H14C)=Sof(C13A)=Sof(H13C)=
 Sof(H13D)=FVAR(2)
 Sof(C13B)=Sof(H13E)=Sof(H13F)=Sof(C14B)=Sof(H14G)=Sof(H14H)=Sof(H14I)=
 Sof(O2B)=FVAR(3)
 Sof(F16A)=Sof(F14A)=Sof(F15A)=Sof(C65A)=1-FVAR(4)
 Sof(C65)=Sof(F14)=Sof(F15)=Sof(F16)=FVAR(4)
6.a Secondary CH2 refined with riding coordinates:
 C9(H9A,H9B), C66(H66A,H66B), C13(H13A,H13B), C13A(H13C,H13D), C13B(H13E,H13F)
6.b Aromatic/amide H refined with riding coordinates:
 C39(H39), C37(H37), C61(H61), C63(H63), C43(H43), C47(H47), C59(H59),
 C55(H55), C51(H51), C35(H35), C45(H45), C1AA(H1AA), C53(H53), C0AA(H0AA),
 C4(H4)
6.c Idealised Me refined as rotating group:
 C24(H24A,H24B,H24C), C32(H32A,H32B,H32C), C30(H30A,H30B,H30C), C31(H31A,H31B,
 H31C), C19(H19A,H19B,H19C), C029(H02A,H02B,H02C), C8(H8A,H8B,H8C), C7(H7A,H7B,
 H7C), C33(H33A,H33B,H33C), C22(H22A,H22B,H22C), C17(H17A,H17B,H17C), C10(H10A,
 H10B,H10C), C18(H18A,H18B,H18C), C23(H23A,H23B,H23C), C14A(H14A,H14B,H14C),
 C14(H14D,H14E,H14F), C14B(H14G,H14H,H14I)
;
_shelx_shelxl_version_number 2014/7
_olex2_submission_special_instructions 'No special instructions were received'

loop_
_space_group_symop_operation_xyz
'x, y, z'
'-x+1/2, -y, z+1/2'
'-x, y+1/2, -z+1/2'
'x+1/2, -y+1/2, -z'
'-x, -y, -z'
'x-1/2, y, -z-1/2'
'x, -y-1/2, z-1/2'
'-x-1/2, y-1/2, z'

loop_
_atom_site_label
_atom_site_type_symbol
_atom_site_fract_x
_atom_site_fract_y
_atom_site_fract_z
_atom_site_U_iso_or_equiv
_atom_site_adp_type
_atom_site_occupancy
_atom_site_site_symmetry_order
_atom_site_calc_flag
_atom_site_refinement_flags_posn
_atom_site_refinement_flags_adp
_atom_site_refinement_flags_occupancy
_atom_site_disorder_assembly
_atom_site_disorder_group
Ir1 Ir 0.31252(2) 0.56351(2) 0.64747(2) 0.01567(6) Uani 1 1 d . U . . .
P1 P 0.35598(9) 0.53677(7) 0.74538(5) 0.0239(4) Uani 1 1 d . U . . .
Cl1 Cl 0.21718(12) 0.58226(8) 0.36753(6) 0.0476(5) Uani 1 1 d . U . . .
Cl2 Cl 0.36472(12) 0.57133(12) 0.33050(7) 0.0686(7) Uani 1 1 d . U . . .
F6 F 0.49905(19) 0.90313(14) 0.42100(11) 0.0283(8) Uani 1 1 d . U . . .
F19 F 0.1037(2) 0.82258(15) 0.56587(12) 0.0362(9) Uani 1 1 d . U . . .
F10 F 0.4825(2) 0.60102(15) 0.42060(11) 0.0320(9) Uani 1 1 d . U . . .
F26 F 0.1261(2) 0.70012(17) 0.28055(11) 0.0365(10) Uani 1 1 d . U . . .
F12 F 0.5412(2) 0.58683(15) 0.47824(12) 0.0367(10) Uani 1 1 d . U . . .
F4 F 0.4563(2) 0.97393(15) 0.45167(12) 0.0372(10) Uani 1 1 d . U . . .
F27 F 0.0814(2) 0.69776(16) 0.34345(11) 0.0356(9) Uani 1 1 d . U . . .
F5 F 0.4399(2) 0.96297(17) 0.38547(12) 0.0405(10) Uani 1 1 d . U . . .
F25 F 0.0976(2) 0.77420(16) 0.31253(12) 0.0381(10) Uani 1 1 d . U . . .
F1 F 0.1046(2) 0.91790(16) 0.43287(13) 0.0420(10) Uani 1 1 d . U . . .
F2 F 0.1577(2) 0.96864(17) 0.47887(14) 0.0483(11) Uani 1 1 d . U . . .
F20 F 0.0391(2) 0.75335(18) 0.58340(14) 0.0530(12) Uani 1 1 d . U . . .
F11 F 0.4281(2) 0.56087(15) 0.47180(13) 0.0421(10) Uani 1 1 d . U . . .
F21 F 0.1518(2) 0.76274(19) 0.60543(12) 0.0508(12) Uani 1 1 d . U . . .
O1 O 0.4161(3) 0.57674(19) 0.74441(14) 0.0377(12) Uani 1 1 d . U . . .
F9 F 0.4267(2) 0.7554(2) 0.59835(13) 0.0595(14) Uani 1 1 d . U . . .
O3 O 0.3764(3) 0.4867(2) 0.77499(14) 0.0365(11) Uani 1 1 d . U . . .
F24 F 0.4672(2) 0.7097(2) 0.32097(13) 0.0538(12) Uani 1 1 d . U . . .
F3 F 0.1657(2) 0.98732(19) 0.41281(16) 0.0674(16) Uani 1 1 d . U . . .
F23 F 0.4216(3) 0.7692(2) 0.28171(16) 0.0689(15) Uani 1 1 d . U . . .
N3 N 0.3290(3) 0.5121(2) 0.70087(14) 0.0198(11) Uani 1 1 d . U . . .
N1 N 0.2161(3) 0.4743(2) 0.60500(15) 0.0211(11) Uani 1 1 d . U . . .
F22 F 0.3980(3) 0.6869(3) 0.26985(16) 0.0857(19) Uani 1 1 d . U . . .
C25 C 0.3894(3) 0.6349(2) 0.64735(19) 0.0182(11) Uani 1 1 d . U . . .
O2 O 0.2799(8) 0.5529(6) 0.7702(4) 0.022(3) Uani 0.552(12) 1 d D U P A 1
N2 N 0.1745(3) 0.6176(2) 0.68854(16) 0.0230(11) Uani 1 1 d . U . . .
C39 C 0.3950(3) 0.7525(2) 0.50679(18) 0.0171(12) Uani 1 1 d . U . . .
H39 H 0.3782 0.7859 0.5165 0.021 Uiso 1 1 calc R . . . .
F7 F 0.5050(3) 0.7983(2) 0.56510(13) 0.0729(16) Uani 1 1 d . U . . .
C20 C 0.2259(3) 0.5944(2) 0.67575(18) 0.0178(12) Uani 1 1 d . U . . .
C37 C 0.4767(3) 0.6758(2) 0.51528(18) 0.0194(12) Uani 1 1 d . U . . .
H37 H 0.5133 0.6574 0.5303 0.023 Uiso 1 1 calc R . . . .
C29 C 0.3328(3) 0.6403(2) 0.61485(19) 0.0185(12) Uani 1 1 d . U . . .
C42 C 0.2841(3) 0.7437(2) 0.39751(19) 0.0203(12) Uani 1 1 d . U . . .
C36 C 0.4481(3) 0.6543(2) 0.47869(18) 0.0182(12) Uani 1 1 d . U . . .
C54 C 0.3680(3) 0.9086(2) 0.43077(17) 0.0200(12) Uani 1 1 d . U . . .
C38 C 0.4496(3) 0.7256(2) 0.52941(18) 0.0194(12) Uani 1 1 d . U . . .
C58 C 0.2212(3) 0.7364(2) 0.47449(18) 0.0189(12) Uani 1 1 d . U . . .
C61 C 0.1059(3) 0.6886(3) 0.5240(2) 0.0258(13) Uani 1 1 d . U . . .
H61 H 0.0678 0.6733 0.5399 0.031 Uiso 1 1 calc R . . . .
C63 C 0.1920(3) 0.7625(2) 0.50987(17) 0.0202(12) Uani 1 1 d . U . . .
H63 H 0.2106 0.7963 0.5174 0.024 Uiso 1 1 calc R . . . .
C34 C 0.3639(3) 0.7314(2) 0.46986(18) 0.0177(12) Uani 1 1 d . U . . .
C43 C 0.2140(3) 0.7392(2) 0.37825(18) 0.0210(13) Uani 1 1 d . U . . .
H43 H 0.1715 0.7438 0.3945 0.025 Uiso 1 1 calc R . . . .
C47 C 0.3458(4) 0.7377(2) 0.37035(19) 0.0226(13) Uani 1 1 d . U . . .
H47 H 0.3936 0.7415 0.3814 0.027 Uiso 1 1 calc R . . . .
C59 C 0.1920(3) 0.6849(2) 0.46595(18) 0.0212(12) Uani 1 1 d . U . . .
H59 H 0.2116 0.6652 0.4436 0.025 Uiso 1 1 calc R . . . .
C46 C 0.3382(4) 0.7266(3) 0.32820(19) 0.0243(13) Uani 1 1 d . U . . .
C15 C 0.2514(3) 0.5046(2) 0.62239(18) 0.0206(13) Uani 1 1 d . U . . .
C44 C 0.2058(3) 0.7281(2) 0.33551(19) 0.0223(13) Uani 1 1 d . U . . .
C21 C 0.1081(3) 0.6452(3) 0.7046(2) 0.0269(14) Uani 1 1 d . U . . .
C1 C 0.3061(4) 0.4560(2) 0.69911(17) 0.0221(12) Uani 1 1 d . U . . .
C50 C 0.2972(3) 0.8256(2) 0.44585(17) 0.0183(12) Uani 1 1 d . U . . .
C56 C 0.4400(3) 0.9374(3) 0.42229(19) 0.0245(12) Uani 1 1 d . U . . .
C60 C 0.1348(3) 0.6621(2) 0.4897(2) 0.0243(13) Uani 1 1 d D U . . .
C24 C 0.1290(4) 0.7048(3) 0.7088(2) 0.0293(15) Uani 1 1 d . U . . .
H24A H 0.1706 0.7083 0.7276 0.044 Uiso 1 1 calc GR . . . .
H24B H 0.0873 0.7247 0.7197 0.044 Uiso 1 1 calc GR . . . .
H24C H 0.1423 0.7189 0.6817 0.044 Uiso 1 1 calc GR . . . .
C55 C 0.3650(3) 0.8528(2) 0.43869(18) 0.0198(12) Uani 1 1 d . U . . .
H55 H 0.4092 0.8330 0.4392 0.024 Uiso 1 1 calc R . . . .
C6 C 0.2322(3) 0.4399(3) 0.70950(18) 0.0243(13) Uani 1 1 d . U . . .
C62 C 0.1355(3) 0.7391(2) 0.53416(18) 0.0208(12) Uani 1 1 d D U . . .
C48 C 0.4053(4) 0.7226(3) 0.3005(2) 0.0340(15) Uani 1 1 d . U . . .
C32 C 0.5038(3) 0.5720(3) 0.6587(2) 0.0270(15) Uani 1 1 d . U . . .
H32A H 0.4930 0.5674 0.6880 0.041 Uiso 1 1 calc GR . . . .
H32B H 0.5413 0.5995 0.6553 0.041 Uiso 1 1 calc GR . . . .
H32C H 0.5218 0.5384 0.6473 0.041 Uiso 1 1 calc GR . . . .
C28 C 0.3411(3) 0.5972(2) 0.58586(19) 0.0216(12) Uani 1 1 d . U . . .
F8 F 0.5299(4) 0.7201(3) 0.58742(19) 0.112(3) Uani 1 1 d . U . . .
C30 C 0.2780(3) 0.6856(2) 0.6110(2) 0.0263(14) Uani 1 1 d . U . . .
H30A H 0.2318 0.6719 0.6001 0.039 Uiso 1 1 calc GR . . . .
H30B H 0.2974 0.7127 0.5923 0.039 Uiso 1 1 calc GR . . . .
H30C H 0.2696 0.7014 0.6381 0.039 Uiso 1 1 calc GR . . . .
C41 C 0.4749(4) 0.6016(3) 0.4625(2) 0.0248(13) Uani 1 1 d . U . . .
C51 C 0.2330(3) 0.8583(2) 0.44543(18) 0.0213(13) Uani 1 1 d . U . . .
H51 H 0.1869 0.8423 0.4503 0.026 Uiso 1 1 calc R . . . .
C27 C 0.4042(3) 0.5647(3) 0.59908(17) 0.0203(12) Uani 1 1 d . U . . .
C31 C 0.4053(4) 0.6741(3) 0.6818(2) 0.0289(15) Uani 1 1 d . U . . .
H31A H 0.3611 0.6945 0.6880 0.043 Uiso 1 1 calc GR . . . .
H31B H 0.4443 0.6983 0.6732 0.043 Uiso 1 1 calc GR . . . .
H31C H 0.4209 0.6547 0.7064 0.043 Uiso 1 1 calc GR . . . .
C35 C 0.3925(3) 0.6811(2) 0.45704(18) 0.0179(12) Uani 1 1 d . U . . .
H35 H 0.3733 0.6652 0.4329 0.022 Uiso 1 1 calc R . . . .
C26 C 0.4342(3) 0.5887(2) 0.63593(18) 0.0196(12) Uani 1 1 d . U . . .
C45 C 0.2675(4) 0.7217(3) 0.31021(19) 0.0248(14) Uani 1 1 d . U . . .
H45 H 0.2621 0.7142 0.2818 0.030 Uiso 1 1 calc R . . . .
C52 C 0.2360(4) 0.9134(3) 0.4381(2) 0.0257(14) Uani 1 1 d . U . . .
C57 C 0.1660(4) 0.9472(3) 0.4401(2) 0.0334(15) Uani 1 1 d . U . . .
C49 C 0.1282(4) 0.7250(3) 0.3178(2) 0.0284(14) Uani 1 1 d . U . . .
C2 C 0.3579(4) 0.4163(3) 0.68697(19) 0.0248(13) Uani 1 1 d . U . . .
C1AA C 0.2152(4) 0.3850(3) 0.7086(2) 0.0312(15) Uani 1 1 d . U . . .
H1AA H 0.1674 0.3741 0.7162 0.037 Uiso 1 1 calc R . . . .
C53 C 0.3034(3) 0.9393(3) 0.43049(18) 0.0253(13) Uani 1 1 d . U . . .
H53 H 0.3051 0.9764 0.4253 0.030 Uiso 1 1 calc R . . . .
C19 C 0.1020(4) 0.4212(3) 0.6104(2) 0.0422(19) Uani 1 1 d . U . . .
H19A H 0.1165 0.4081 0.6375 0.063 Uiso 1 1 calc GR . . . .
H19B H 0.0718 0.3944 0.5966 0.063 Uiso 1 1 calc GR . . . .
H19C H 0.0739 0.4541 0.6135 0.063 Uiso 1 1 calc GR . . . .
C16 C 0.1712(3) 0.4322(3) 0.5842(2) 0.0295(14) Uani 1 1 d . U . . .
C029 C 0.2969(3) 0.5901(3) 0.54655(19) 0.0282(15) Uani 1 1 d . U . . .
H02A H 0.2972 0.5526 0.5385 0.042 Uiso 1 1 calc GR . . . .
H02B H 0.3187 0.6114 0.5245 0.042 Uiso 1 1 calc GR . . . .
H02C H 0.2465 0.6016 0.5513 0.042 Uiso 1 1 calc GR . . . .
C40 C 0.4794(4) 0.7493(3) 0.5690(2) 0.0277(14) Uani 1 1 d . U . . .
C8 C 0.1721(3) 0.4805(3) 0.7201(2) 0.0299(15) Uani 1 1 d . U . . .
H8A H 0.1930 0.5090 0.7369 0.045 Uiso 1 1 calc GR . . . .
H8B H 0.1330 0.4628 0.7355 0.045 Uiso 1 1 calc GR . . . .
H8C H 0.1521 0.4955 0.6947 0.045 Uiso 1 1 calc GR . . . .
C7 C 0.4362(4) 0.4321(3) 0.6742(2) 0.0346(16) Uani 1 1 d . U . . .
H7A H 0.4340 0.4602 0.6534 0.052 Uiso 1 1 calc GR . . . .
H7B H 0.4614 0.4011 0.6628 0.052 Uiso 1 1 calc GR . . . .
H7C H 0.4629 0.4450 0.6984 0.052 Uiso 1 1 calc GR . . . .
C33 C 0.4365(4) 0.5185(3) 0.5745(2) 0.0286(15) Uani 1 1 d . U . . .
H33A H 0.4694 0.4979 0.5921 0.043 Uiso 1 1 calc GR . . . .
H33B H 0.4639 0.5323 0.5509 0.043 Uiso 1 1 calc GR . . . .
H33C H 0.3969 0.4956 0.5646 0.043 Uiso 1 1 calc GR . . . .
C0AA C 0.3369(4) 0.3624(3) 0.6859(2) 0.0315(15) Uani 1 1 d . U . . .
H0AA H 0.3713 0.3364 0.6774 0.038 Uiso 1 1 calc R . . . .
C64 C 0.1074(4) 0.7689(3) 0.5714(2) 0.0299(14) Uani 1 1 d D U . . .
B1 B 0.2919(4) 0.7599(3) 0.4472(2) 0.0168(13) Uani 1 1 d . U . . .
C65 C 0.0980(6) 0.6104(4) 0.4796(4) 0.0346(17) Uani 0.535(13) 1 d D U P B 1
C22 C 0.0888(4) 0.6204(3) 0.7467(2) 0.0391(18) Uani 1 1 d . U . . .
H22A H 0.0740 0.5834 0.7428 0.059 Uiso 1 1 calc GR . . . .
H22B H 0.0484 0.6403 0.7592 0.059 Uiso 1 1 calc GR . . . .
H22C H 0.1316 0.6219 0.7648 0.059 Uiso 1 1 calc GR . . . .
C4 C 0.2657(4) 0.3464(3) 0.6971(2) 0.0334(15) Uani 1 1 d . U . . .
H4 H 0.2525 0.3100 0.6967 0.040 Uiso 1 1 calc R . . . .
C17 C 0.1487(5) 0.4541(3) 0.5411(2) 0.048(2) Uani 1 1 d . U . . .
H17A H 0.1202 0.4867 0.5445 0.072 Uiso 1 1 calc GR . . . .
H17B H 0.1192 0.4275 0.5267 0.072 Uiso 1 1 calc GR . . . .
H17C H 0.1928 0.4617 0.5250 0.072 Uiso 1 1 calc GR . . . .
C9 C 0.4553(4) 0.4750(3) 0.7842(3) 0.052(2) Uani 1 1 d . U . . .
H9A H 0.4855 0.4830 0.7597 0.062 Uiso 1 1 calc R . . . .
H9B H 0.4722 0.4979 0.8070 0.062 Uiso 1 1 calc R . . . .
C66 C 0.2688(4) 0.5718(4) 0.3215(2) 0.048(2) Uani 1 1 d . U . . .
H66A H 0.2543 0.5375 0.3091 0.058 Uiso 1 1 calc R . . . .
H66B H 0.2571 0.6002 0.3015 0.058 Uiso 1 1 calc R . . . .
C10 C 0.4639(5) 0.4189(4) 0.7955(3) 0.070(3) Uani 1 1 d . U . . .
H10A H 0.4452 0.3964 0.7733 0.105 Uiso 1 1 calc GR . . . .
H10B H 0.4365 0.4118 0.8208 0.105 Uiso 1 1 calc GR . . . .
H10C H 0.5158 0.4112 0.8000 0.105 Uiso 1 1 calc GR . . . .
C18 C 0.2207(5) 0.3825(3) 0.5811(3) 0.055(2) Uani 1 1 d . U . . .
H18A H 0.2626 0.3903 0.5634 0.082 Uiso 1 1 calc GR . . . .
H18B H 0.1926 0.3530 0.5694 0.082 Uiso 1 1 calc GR . . . .
H18C H 0.2380 0.3727 0.6086 0.082 Uiso 1 1 calc GR . . . .
C23 C 0.0464(4) 0.6362(3) 0.6724(3) 0.051(2) Uani 1 1 d . U . . .
H23A H 0.0629 0.6486 0.6454 0.077 Uiso 1 1 calc GR . . . .
H23B H 0.0027 0.6560 0.6807 0.077 Uiso 1 1 calc GR . . . .
H23C H 0.0348 0.5982 0.6709 0.077 Uiso 1 1 calc GR . . . .
C13 C 0.2830(9) 0.5725(5) 0.8134(4) 0.030(2) Uani 0.552(12) 1 d D U P A 1
H13A H 0.3236 0.5549 0.8281 0.036 Uiso 0.552(12) 1 calc R . P A 1
H13B H 0.2368 0.5637 0.8277 0.036 Uiso 0.552(12) 1 calc R . P A 1
O2A O 0.2921(18) 0.5646(15) 0.7687(9) 0.022(3) Uani 0.289(12) 1 d D U P A 2
C14A C 0.2415(15) 0.6182(11) 0.8254(8) 0.039(3) Uani 0.289(12) 1 d D U P A 2
H14A H 0.2277 0.6471 0.8069 0.059 Uiso 0.289(12) 1 calc GR . P A 2
H14B H 0.2516 0.6325 0.8529 0.059 Uiso 0.289(12) 1 calc GR . P A 2
H14C H 0.2014 0.5925 0.8272 0.059 Uiso 0.289(12) 1 calc GR . P A 2
C13A C 0.3101(13) 0.5905(12) 0.8089(8) 0.030(2) Uani 0.289(12) 1 d D U P A 2
H13C H 0.3497 0.6168 0.8049 0.036 Uiso 0.289(12) 1 calc R . P A 2
H13D H 0.3272 0.5635 0.8288 0.036 Uiso 0.289(12) 1 calc R . P A 2
C14 C 0.2946(8) 0.6329(5) 0.8139(5) 0.039(3) Uani 0.552(12) 1 d D U P A 1
H14D H 0.2571 0.6500 0.7969 0.059 Uiso 0.552(12) 1 calc GR . P A 1
H14E H 0.3431 0.6412 0.8028 0.059 Uiso 0.552(12) 1 calc GR . P A 1
H14F H 0.2910 0.6459 0.8422 0.059 Uiso 0.552(12) 1 calc GR . P A 1
C13B C 0.305(2) 0.6259(13) 0.7855(9) 0.030(2) Uani 0.177(10) 1 d D U P A 3
H13E H 0.2815 0.6594 0.7770 0.036 Uiso 0.177(10) 1 calc R . P A 3
H13F H 0.3588 0.6318 0.7858 0.036 Uiso 0.177(10) 1 calc R . P A 3
C14B C 0.279(3) 0.611(2) 0.8290(11) 0.039(3) Uani 0.177(10) 1 d D U P A 3
H14G H 0.2290 0.5974 0.8276 0.059 Uiso 0.177(10) 1 calc GR . P A 3
H14H H 0.2811 0.6419 0.8469 0.059 Uiso 0.177(10) 1 calc GR . P A 3
H14I H 0.3112 0.5829 0.8401 0.059 Uiso 0.177(10) 1 calc GR . P A 3
O2B O 0.2874(16) 0.5833(12) 0.7552(9) 0.029(5) Uani 0.177(10) 1 d D U P A 3
F14 F 0.1081(8) 0.5954(8) 0.4398(3) 0.066(4) Uani 0.535(13) 1 d D U P B 1
F15 F 0.0238(4) 0.6097(4) 0.4859(3) 0.039(2) Uani 0.535(13) 1 d D U P B 1
F16 F 0.1251(6) 0.5714(3) 0.5039(4) 0.060(4) Uani 0.535(13) 1 d D U P B 1
F16A F 0.1644(6) 0.5670(4) 0.4757(4) 0.046(3) Uani 0.465(13) 1 d D U P B 2
F14A F 0.0907(8) 0.6047(7) 0.4343(3) 0.024(2) Uani 0.465(13) 1 d D U P B 2
F15A F 0.0529(9) 0.5872(6) 0.4961(4) 0.063(4) Uani 0.465(13) 1 d D U P B 2
C65A C 0.1123(6) 0.6061(5) 0.4749(4) 0.0346(17) Uani 0.465(13) 1 d D U P B 2

loop_
_atom_site_aniso_label
_atom_site_aniso_U_11
_atom_site_aniso_U_22
_atom_site_aniso_U_33
_atom_site_aniso_U_23
_atom_site_aniso_U_13
_atom_site_aniso_U_12
Ir1 0.01475(10) 0.01524(10) 0.01701(10) -0.00098(11) -0.00010(10) 0.00008(10)
P1 0.0250(9) 0.0268(9) 0.0201(8) -0.0014(7) -0.0034(7) 0.0003(7)
Cl1 0.0623(13) 0.0396(10) 0.0408(10) 0.0018(9) 0.0142(9) 0.0126(10)
Cl2 0.0432(12) 0.105(2) 0.0576(13) 0.0002(14) 0.0022(10) -0.0103(13)
F6 0.0253(19) 0.0248(19) 0.035(2) 0.0003(17) 0.0039(16) -0.0002(15)
F19 0.039(2) 0.031(2) 0.039(2) 0.0037(18) 0.0032(18) 0.0087(18)
F10 0.038(2) 0.029(2) 0.0287(19) -0.0047(16) 0.0001(16) 0.0088(18)
F26 0.034(2) 0.052(3) 0.0238(19) -0.0036(18) -0.0067(16) -0.0033(19)
F12 0.039(2) 0.030(2) 0.041(2) -0.0093(18) -0.0094(18) 0.0162(18)
F4 0.039(2) 0.024(2) 0.048(2) -0.0120(18) 0.0018(18) -0.0072(18)
F27 0.030(2) 0.049(2) 0.027(2) 0.0026(18) -0.0033(15) -0.0088(18)
F5 0.033(2) 0.049(2) 0.039(2) 0.0248(19) 0.0014(18) -0.007(2)
F25 0.036(2) 0.040(2) 0.038(2) 0.0028(19) -0.0088(18) 0.0098(18)
F1 0.030(2) 0.039(2) 0.057(3) 0.010(2) 0.0023(19) 0.0119(18)
F2 0.040(2) 0.036(2) 0.068(3) -0.010(2) 0.015(2) 0.011(2)
F20 0.039(2) 0.051(3) 0.069(3) 0.006(2) 0.030(2) 0.005(2)
F11 0.046(2) 0.0196(18) 0.060(3) -0.010(2) 0.016(2) -0.0082(19)
F21 0.060(3) 0.069(3) 0.023(2) -0.005(2) -0.0038(19) 0.043(2)
O1 0.044(3) 0.045(3) 0.025(2) -0.001(2) -0.008(2) -0.016(2)
F9 0.050(3) 0.098(4) 0.030(2) -0.021(2) 0.004(2) -0.033(3)
O3 0.037(3) 0.041(3) 0.031(3) 0.007(2) -0.005(2) -0.005(2)
F24 0.034(2) 0.088(4) 0.039(2) -0.001(2) 0.0129(19) 0.011(2)
F3 0.044(3) 0.058(3) 0.100(4) 0.054(3) 0.028(2) 0.029(2)
F23 0.054(3) 0.077(3) 0.076(3) 0.031(3) 0.027(3) -0.009(3)
N3 0.023(3) 0.019(2) 0.017(2) 0.0014(18) 0.0004(18) 0.0001(19)
N1 0.022(3) 0.019(2) 0.022(3) -0.002(2) -0.002(2) -0.001(2)
F22 0.047(3) 0.133(5) 0.076(3) -0.069(3) 0.035(3) -0.040(3)
C25 0.015(2) 0.015(2) 0.024(3) 0.002(2) 0.004(2) -0.0043(19)
O2 0.027(4) 0.021(7) 0.018(3) -0.004(3) -0.001(3) -0.002(4)
N2 0.023(3) 0.017(2) 0.029(3) 0.000(2) 0.007(2) -0.002(2)
C39 0.018(3) 0.011(3) 0.022(3) -0.001(2) 0.003(2) 0.000(2)
F7 0.115(4) 0.068(3) 0.036(3) -0.016(2) 0.009(3) -0.063(3)
C20 0.022(3) 0.011(3) 0.020(3) -0.002(2) 0.001(2) -0.008(2)
C37 0.015(3) 0.018(3) 0.026(3) 0.003(2) 0.002(2) 0.001(2)
C29 0.013(3) 0.017(3) 0.025(3) 0.006(2) 0.002(2) -0.004(2)
C42 0.023(3) 0.016(3) 0.022(3) 0.001(2) -0.001(2) -0.002(2)
C36 0.020(3) 0.014(2) 0.020(3) 0.004(2) 0.004(2) -0.002(2)
C54 0.028(3) 0.018(3) 0.014(3) 0.004(2) 0.005(2) 0.001(2)
C38 0.016(3) 0.020(3) 0.022(3) 0.000(2) 0.002(2) -0.002(2)
C58 0.022(3) 0.017(3) 0.018(3) 0.005(2) -0.003(2) 0.002(2)
C61 0.019(3) 0.028(3) 0.030(3) 0.012(2) -0.005(2) -0.002(2)
C63 0.017(3) 0.023(3) 0.020(3) 0.003(2) -0.004(2) 0.003(2)
C34 0.020(3) 0.013(3) 0.020(3) 0.002(2) 0.004(2) -0.003(2)
C43 0.024(3) 0.021(3) 0.018(3) 0.002(2) 0.002(2) -0.002(2)
C47 0.023(3) 0.021(3) 0.024(3) -0.001(2) -0.001(2) -0.004(3)
C59 0.025(3) 0.020(3) 0.018(3) 0.003(2) -0.002(2) -0.003(2)
C46 0.027(3) 0.024(3) 0.021(3) -0.001(2) 0.003(2) -0.003(2)
C15 0.021(3) 0.021(3) 0.020(3) -0.002(2) 0.002(2) 0.000(2)
C44 0.028(3) 0.020(3) 0.019(3) 0.002(2) -0.002(2) 0.001(2)
C21 0.016(3) 0.027(3) 0.037(3) -0.010(3) 0.005(2) 0.004(2)
C1 0.026(3) 0.025(3) 0.016(3) 0.002(2) -0.002(2) -0.001(2)
C50 0.025(3) 0.016(2) 0.013(3) 0.001(2) -0.003(2) 0.003(2)
C56 0.028(3) 0.017(3) 0.029(3) 0.004(2) 0.002(2) 0.002(2)
C60 0.025(3) 0.020(3) 0.028(3) 0.007(2) -0.004(2) -0.006(2)
C24 0.034(4) 0.026(3) 0.028(4) -0.003(3) 0.003(3) 0.006(3)
C55 0.025(3) 0.014(3) 0.020(3) -0.001(2) -0.003(2) 0.003(2)
C6 0.026(3) 0.025(3) 0.021(3) 0.008(3) -0.006(2) 0.001(2)
C62 0.016(3) 0.025(3) 0.021(3) 0.010(2) -0.001(2) 0.003(2)
C48 0.029(3) 0.045(4) 0.028(3) -0.006(3) 0.007(2) -0.010(3)
C32 0.012(3) 0.030(4) 0.038(4) -0.002(3) 0.001(2) -0.002(2)
C28 0.019(3) 0.021(3) 0.025(3) 0.001(2) 0.001(2) -0.002(2)
F8 0.124(5) 0.104(4) 0.107(4) -0.071(3) -0.090(4) 0.071(4)
C30 0.025(3) 0.016(3) 0.038(4) 0.004(3) 0.005(3) 0.002(3)
C41 0.028(3) 0.018(3) 0.028(3) -0.001(2) 0.000(2) -0.001(2)
C51 0.021(3) 0.023(3) 0.020(3) 0.004(2) 0.001(2) 0.002(2)
C27 0.017(2) 0.023(3) 0.020(3) -0.002(2) 0.006(2) -0.002(2)
C31 0.026(3) 0.025(3) 0.036(3) -0.007(3) 0.000(3) -0.004(3)
C35 0.019(3) 0.016(3) 0.019(3) 0.003(2) 0.003(2) -0.006(2)
C26 0.016(2) 0.019(3) 0.024(3) 0.001(2) 0.003(2) -0.002(2)
C45 0.033(3) 0.023(3) 0.018(3) -0.003(3) 0.000(2) -0.002(3)
C52 0.029(3) 0.022(3) 0.027(3) 0.004(3) 0.006(2) 0.006(2)
C57 0.034(3) 0.019(3) 0.047(4) 0.013(3) 0.012(3) 0.009(2)
C49 0.031(3) 0.033(3) 0.022(3) 0.002(2) -0.001(2) 0.000(2)
C2 0.030(3) 0.025(3) 0.019(3) 0.001(2) -0.007(2) 0.003(2)
C1AA 0.033(3) 0.031(3) 0.029(4) 0.006(3) 0.000(3) -0.006(3)
C53 0.032(3) 0.018(3) 0.026(3) 0.006(3) 0.005(2) 0.003(2)
C19 0.039(4) 0.046(5) 0.041(4) -0.001(3) -0.005(3) -0.015(3)
C16 0.031(3) 0.028(3) 0.029(3) -0.003(3) -0.003(2) -0.009(3)
C029 0.020(3) 0.042(4) 0.022(3) 0.002(3) 0.000(2) -0.001(3)
C40 0.021(3) 0.031(3) 0.031(3) -0.010(3) -0.007(2) -0.003(2)
C8 0.025(3) 0.034(3) 0.031(4) 0.008(3) 0.000(3) -0.003(3)
C7 0.032(3) 0.028(4) 0.043(4) 0.001(3) 0.005(3) 0.009(3)
C33 0.027(3) 0.027(3) 0.031(3) -0.009(3) 0.005(3) -0.001(3)
C0AA 0.044(4) 0.020(3) 0.031(4) 0.003(3) -0.008(3) 0.005(2)
C64 0.030(3) 0.034(3) 0.025(3) 0.009(2) 0.006(2) 0.009(3)
B1 0.019(3) 0.013(3) 0.018(3) 0.000(2) 0.000(2) -0.001(2)
C65 0.035(4) 0.027(3) 0.042(3) 0.004(2) -0.004(3) -0.011(3)
C22 0.035(4) 0.030(4) 0.052(4) -0.005(3) 0.022(3) 0.000(3)
C4 0.047(4) 0.023(3) 0.030(4) 0.003(3) -0.008(3) -0.002(3)
C17 0.056(5) 0.054(5) 0.034(4) 0.007(3) -0.010(3) -0.012(4)
C9 0.042(4) 0.059(5) 0.054(5) 0.012(4) -0.011(4) 0.007(4)
C66 0.047(4) 0.056(5) 0.041(4) -0.013(4) 0.005(3) -0.009(4)
C10 0.050(5) 0.066(5) 0.094(7) 0.029(5) -0.003(5) 0.003(4)
C18 0.060(5) 0.033(4) 0.071(6) -0.017(4) -0.015(4) -0.002(3)
C23 0.028(4) 0.062(5) 0.064(5) -0.024(4) -0.011(3) 0.010(4)
C13 0.036(6) 0.033(5) 0.022(4) -0.006(4) -0.003(4) -0.002(4)
O2A 0.027(4) 0.021(7) 0.018(3) -0.004(3) -0.001(3) -0.002(4)
C14A 0.050(7) 0.037(6) 0.031(5) -0.009(4) 0.003(4) -0.006(5)
C13A 0.036(6) 0.033(5) 0.022(4) -0.006(4) -0.003(4) -0.002(4)
C14 0.050(7) 0.037(6) 0.031(5) -0.009(4) 0.003(4) -0.006(5)
C13B 0.036(6) 0.033(5) 0.022(4) -0.006(4) -0.003(4) -0.002(4)
C14B 0.050(7) 0.037(6) 0.031(5) -0.009(4) 0.003(4) -0.006(5)
O2B 0.033(7) 0.031(8) 0.024(8) -0.005(6) -0.002(6) -0.003(6)
F14 0.086(11) 0.051(9) 0.062(5) -0.010(5) 0.013(5) -0.029(7)
F15 0.035(4) 0.039(6) 0.043(5) 0.010(4) -0.009(3) -0.017(3)
F16 0.053(6) 0.027(4) 0.099(8) 0.018(4) -0.040(5) -0.020(4)
F16A 0.052(6) 0.021(4) 0.064(7) -0.005(4) -0.022(4) -0.005(4)
F14A 0.026(5) 0.010(5) 0.036(4) -0.006(3) -0.007(3) 0.008(4)
F15A 0.078(7) 0.048(7) 0.064(7) -0.027(5) 0.027(6) -0.042(6)
C65A 0.035(4) 0.027(3) 0.042(3) 0.004(2) -0.004(3) -0.011(3)

loop_
_atom_type_symbol
_atom_type_description
_atom_type_scat_dispersion_real
_atom_type_scat_dispersion_imag
_atom_type_scat_source
C C 0.0033 0.0016 'International Tables Vol C Tables 4.2.6.8 and 6.1.1.4'
H H 0.0000 0.0000 'International Tables Vol C Tables 4.2.6.8 and 6.1.1.4'
B B 0.0013 0.0007 'International Tables Vol C Tables 4.2.6.8 and 6.1.1.4'
Cl Cl 0.1484 0.1585 'International Tables Vol C Tables 4.2.6.8 and 6.1.1.4'
F F 0.0171 0.0103 'International Tables Vol C Tables 4.2.6.8 and 6.1.1.4'
Ir Ir -1.4442 7.9887 'International Tables Vol C Tables 4.2.6.8 and 6.1.1.4'
N N 0.0061 0.0033 'International Tables Vol C Tables 4.2.6.8 and 6.1.1.4'
O O 0.0106 0.0060 'International Tables Vol C Tables 4.2.6.8 and 6.1.1.4'
P P 0.1023 0.0942 'International Tables Vol C Tables 4.2.6.8 and 6.1.1.4'

loop_
_geom_angle_atom_site_label_1
_geom_angle_atom_site_label_2
_geom_angle_atom_site_label_3
_geom_angle
N3 Ir1 C25 112.5(2)
N3 Ir1 C29 150.0(2)
N3 Ir1 C28 154.6(2)
N3 Ir1 C27 116.8(2)
N3 Ir1 C26 99.01(19)
C25 Ir1 C27 62.5(2)
C25 Ir1 C26 37.0(2)
C20 Ir1 N3 88.6(2)
C20 Ir1 C25 100.5(2)
C20 Ir1 C29 90.7(2)
C20 Ir1 C15 91.9(2)
C20 Ir1 C28 116.8(2)
C20 Ir1 C27 153.0(2)
C20 Ir1 C26 136.3(2)
C29 Ir1 C25 38.4(2)
C29 Ir1 C28 37.7(2)
C29 Ir1 C27 62.8(2)
C29 Ir1 C26 62.1(2)
C15 Ir1 N3 87.8(2)
C15 Ir1 C25 156.2(2)
C15 Ir1 C29 122.2(2)
C15 Ir1 C28 92.6(2)
C15 Ir1 C27 97.9(2)
C15 Ir1 C26 131.1(2)
C28 Ir1 C25 63.7(2)
C28 Ir1 C27 38.0(2)
C28 Ir1 C26 62.1(2)
C27 Ir1 C26 36.4(2)
O1 P1 O3 111.4(3)
O1 P1 N3 117.1(3)
O1 P1 O2 117.6(5)
O1 P1 O2A 105.1(12)
O1 P1 O2B 94.6(10)
O3 P1 N3 107.2(3)
O3 P1 O2 95.4(7)
O3 P1 O2B 125.2(11)
N3 P1 O2 105.6(5)
N3 P1 O2B 101.4(9)
O2A P1 O3 103.4(15)
O2A P1 N3 111.8(11)
C9 O3 P1 119.3(5)
P1 N3 Ir1 121.0(3)
C1 N3 Ir1 119.8(4)
C1 N3 P1 118.6(4)
C15 N1 C16 176.6(6)
C29 C25 Ir1 69.1(3)
C29 C25 C31 126.8(5)
C31 C25 Ir1 128.9(4)
C26 C25 Ir1 73.7(3)
C26 C25 C29 106.3(5)
C26 C25 C31 126.4(5)
C13 O2 P1 120.6(11)
C20 N2 C21 178.1(6)
C38 C39 H39 118.7
C38 C39 C34 122.6(5)
C34 C39 H39 118.7
N2 C20 Ir1 171.4(5)
C36 C37 H37 120.6
C36 C37 C38 118.8(5)
C38 C37 H37 120.6
C25 C29 Ir1 72.5(3)
C25 C29 C30 125.8(5)
C28 C29 Ir1 71.2(3)
C28 C29 C25 108.8(5)
C28 C29 C30 125.3(5)
C30 C29 Ir1 125.3(4)
C43 C42 C47 115.1(5)
C43 C42 B1 121.2(5)
C47 C42 B1 123.4(5)
C37 C36 C41 120.8(5)
C35 C36 C37 120.4(5)
C35 C36 C41 118.8(5)
C55 C54 C56 122.1(6)
C53 C54 C56 117.3(5)
C53 C54 C55 120.6(6)
C39 C38 C37 120.0(5)
C39 C38 C40 120.3(5)
C37 C38 C40 119.7(5)
C63 C58 C59 115.7(5)
C63 C58 B1 123.5(5)
C59 C58 B1 120.4(5)
C60 C61 H61 121.1
C60 C61 C62 117.8(6)
C62 C61 H61 121.1
C58 C63 H63 119.1
C62 C63 C58 121.7(6)
C62 C63 H63 119.1
C39 C34 C35 115.3(5)
C39 C34 B1 121.6(5)
C35 C34 B1 122.7(5)
C42 C43 H43 118.8
C44 C43 C42 122.5(6)
C44 C43 H43 118.8
C42 C47 H47 118.6
C46 C47 C42 122.8(6)
C46 C47 H47 118.6
C58 C59 H59 118.8
C60 C59 C58 122.4(6)
C60 C59 H59 118.8
C47 C46 C48 120.6(6)
C47 C46 C45 120.5(6)
C45 C46 C48 118.9(6)
N1 C15 Ir1 173.6(5)
C43 C44 C49 118.3(6)
C45 C44 C43 120.5(6)
C45 C44 C49 121.2(5)
N2 C21 C24 106.3(5)
N2 C21 C22 107.9(5)
N2 C21 C23 106.6(5)
C24 C21 C23 112.3(6)
C22 C21 C24 111.7(5)
C22 C21 C23 111.7(6)
C6 C1 N3 121.5(6)
C2 C1 N3 119.4(6)
C2 C1 C6 119.1(6)
C55 C50 B1 121.9(5)
C51 C50 C55 115.6(5)
C51 C50 B1 121.8(5)
F6 C56 C54 112.4(5)
F4 C56 F6 105.8(5)
F4 C56 F5 107.4(5)
F4 C56 C54 112.6(5)
F5 C56 F6 105.7(5)
F5 C56 C54 112.5(5)
C61 C60 C59 121.1(6)
C61 C60 C65 114.7(7)
C61 C60 C65A 125.5(7)
C59 C60 C65 124.1(7)
C59 C60 C65A 113.3(6)
C21 C24 H24A 109.5
C21 C24 H24B 109.5
C21 C24 H24C 109.5
H24A C24 H24B 109.5
H24A C24 H24C 109.5
H24B C24 H24C 109.5
C54 C55 C50 122.0(6)
C54 C55 H55 119.0
C50 C55 H55 119.0
C1 C6 C8 122.1(6)
C1AA C6 C1 118.2(6)
C1AA C6 C8 119.6(6)
C61 C62 C63 121.1(6)
C61 C62 C64 120.0(6)
C63 C62 C64 118.8(6)
F24 C48 F23 104.2(6)
F24 C48 C46 113.6(6)
F23 C48 C46 112.6(6)
F22 C48 F24 106.7(6)
F22 C48 F23 105.3(6)
F22 C48 C46 113.6(6)
H32A C32 H32B 109.5
H32A C32 H32C 109.5
H32B C32 H32C 109.5
C26 C32 H32A 109.5
C26 C32 H32B 109.5
C26 C32 H32C 109.5
C29 C28 Ir1 71.1(3)
C29 C28 C27 107.9(5)
C29 C28 C029 125.5(6)
C27 C28 Ir1 73.3(3)
C27 C28 C029 126.4(6)
C029 C28 Ir1 125.7(4)
C29 C30 H30A 109.5
C29 C30 H30B 109.5
C29 C30 H30C 109.5
H30A C30 H30B 109.5
H30A C30 H30C 109.5
H30B C30 H30C 109.5
F10 C41 C36 112.9(5)
F12 C41 F10 106.2(5)
F12 C41 F11 105.5(5)
F12 C41 C36 113.3(5)
F11 C41 F10 106.0(5)
F11 C41 C36 112.3(5)
C50 C51 H51 118.8
C52 C51 C50 122.4(6)
C52 C51 H51 118.8
C28 C27 Ir1 68.7(3)
C28 C27 C33 124.7(5)
C26 C27 Ir1 73.5(3)
C26 C27 C28 107.8(5)
C26 C27 C33 127.1(5)
C33 C27 Ir1 128.9(4)
C25 C31 H31A 109.5
C25 C31 H31B 109.5
C25 C31 H31C 109.5
H31A C31 H31B 109.5
H31A C31 H31C 109.5
H31B C31 H31C 109.5
C36 C35 C34 122.8(6)
C36 C35 H35 118.6
C34 C35 H35 118.6
C25 C26 Ir1 69.2(3)
C25 C26 C32 124.0(5)
C32 C26 Ir1 129.6(4)
C27 C26 Ir1 70.2(3)
C27 C26 C25 109.2(5)
C27 C26 C32 126.8(5)
C46 C45 H45 120.7
C44 C45 C46 118.6(5)
C44 C45 H45 120.7
C51 C52 C57 120.3(6)
C51 C52 C53 121.1(6)
C53 C52 C57 118.5(6)
F1 C57 F2 106.2(5)
F1 C57 C52 112.3(5)
F2 C57 C52 110.2(6)
F3 C57 F1 106.9(6)
F3 C57 F2 107.9(6)
F3 C57 C52 113.0(5)
F26 C49 F27 106.9(5)
F26 C49 F25 106.9(5)
F26 C49 C44 112.6(5)
F27 C49 C44 112.0(5)
F25 C49 F27 105.8(5)
F25 C49 C44 112.2(5)
C1 C2 C7 120.6(6)
C0AA C2 C1 119.8(6)
C0AA C2 C7 119.6(6)
C6 C1AA H1AA 118.7
C4 C1AA C6 122.7(7)
C4 C1AA H1AA 118.7
C54 C53 C52 118.3(6)
C54 C53 H53 120.9
C52 C53 H53 120.9
H19A C19 H19B 109.5
H19A C19 H19C 109.5
H19B C19 H19C 109.5
C16 C19 H19A 109.5
C16 C19 H19B 109.5
C16 C19 H19C 109.5
N1 C16 C19 109.1(5)
N1 C16 C17 107.5(5)
N1 C16 C18 106.3(5)
C19 C16 C17 109.9(6)
C18 C16 C19 111.6(6)
C18 C16 C17 112.3(6)
C28 C029 H02A 109.5
C28 C029 H02B 109.5
C28 C029 H02C 109.5
H02A C029 H02B 109.5
H02A C029 H02C 109.5
H02B C029 H02C 109.5
F9 C40 C38 112.5(5)
F7 C40 F9 102.3(6)
F7 C40 C38 114.2(6)
F8 C40 F9 103.9(6)
F8 C40 F7 108.3(6)
F8 C40 C38 114.4(6)
C6 C8 H8A 109.5
C6 C8 H8B 109.5
C6 C8 H8C 109.5
H8A C8 H8B 109.5
H8A C8 H8C 109.5
H8B C8 H8C 109.5
C2 C7 H7A 109.5
C2 C7 H7B 109.5
C2 C7 H7C 109.5
H7A C7 H7B 109.5
H7A C7 H7C 109.5
H7B C7 H7C 109.5
C27 C33 H33A 109.5
C27 C33 H33B 109.5
C27 C33 H33C 109.5
H33A C33 H33B 109.5
H33A C33 H33C 109.5
H33B C33 H33C 109.5
C2 C0AA H0AA 119.4
C4 C0AA C2 121.3(7)
C4 C0AA H0AA 119.4
F19 C64 F20 106.0(5)
F19 C64 F21 104.4(6)
F19 C64 C62 113.7(5)
F20 C64 F21 106.1(5)
F20 C64 C62 113.3(6)
F21 C64 C62 112.7(5)
C42 B1 C58 111.1(5)
C34 B1 C42 112.9(5)
C34 B1 C58 102.8(5)
C50 B1 C42 102.9(5)
C50 B1 C58 114.2(5)
C50 B1 C34 113.3(5)
F14 C65 C60 112.9(12)
F14 C65 F15 105.8(8)
F15 C65 C60 114.9(9)
F16 C65 C60 109.8(8)
F16 C65 F14 107.6(8)
F16 C65 F15 105.4(8)
C21 C22 H22A 109.5
C21 C22 H22B 109.5
C21 C22 H22C 109.5
H22A C22 H22B 109.5
H22A C22 H22C 109.5
H22B C22 H22C 109.5
C1AA C4 C0AA 118.9(6)
C1AA C4 H4 120.6
C0AA C4 H4 120.6
C16 C17 H17A 109.5
C16 C17 H17B 109.5
C16 C17 H17C 109.5
H17A C17 H17B 109.5
H17A C17 H17C 109.5
H17B C17 H17C 109.5
O3 C9 H9A 109.7
O3 C9 H9B 109.7
H9A C9 H9B 108.2
C10 C9 O3 110.0(7)
C10 C9 H9A 109.7
C10 C9 H9B 109.7
Cl1 C66 H66A 109.1
Cl1 C66 H66B 109.1
Cl2 C66 Cl1 112.5(4)
Cl2 C66 H66A 109.1
Cl2 C66 H66B 109.1
H66A C66 H66B 107.8
C9 C10 H10A 109.5
C9 C10 H10B 109.5
C9 C10 H10C 109.5
H10A C10 H10B 109.5
H10A C10 H10C 109.5
H10B C10 H10C 109.5
C16 C18 H18A 109.5
C16 C18 H18B 109.5
C16 C18 H18C 109.5
H18A C18 H18B 109.5
H18A C18 H18C 109.5
H18B C18 H18C 109.5
C21 C23 H23A 109.5
C21 C23 H23B 109.5
C21 C23 H23C 109.5
H23A C23 H23B 109.5
H23A C23 H23C 109.5
H23B C23 H23C 109.5
O2 C13 H13A 109.6
O2 C13 H13B 109.6
O2 C13 C14 110.1(11)
H13A C13 H13B 108.2
C14 C13 H13A 109.6
C14 C13 H13B 109.6
C13A O2A P1 117(2)
H14A C14A H14B 109.5
H14A C14A H14C 109.5
H14B C14A H14C 109.5
C13A C14A H14A 109.5
C13A C14A H14B 109.5
C13A C14A H14C 109.5
O2A C13A C14A 109(2)
O2A C13A H13C 109.9
O2A C13A H13D 109.9
C14A C13A H13C 109.9
C14A C13A H13D 109.9
H13C C13A H13D 108.3
C13 C14 H14D 109.5
C13 C14 H14E 109.5
C13 C14 H14F 109.5
H14D C14 H14E 109.5
H14D C14 H14F 109.5
H14E C14 H14F 109.5
H13E C13B H13F 108.0
C14B C13B H13E 109.4
C14B C13B H13F 109.4
O2B C13B H13E 109.4
O2B C13B H13F 109.4
O2B C13B C14B 111(3)
C13B C14B H14G 109.5
C13B C14B H14H 109.5
C13B C14B H14I 109.5
H14G C14B H14H 109.5
H14G C14B H14I 109.5
H14H C14B H14I 109.5
C13B O2B P1 116(2)
F16A C65A C60 117.6(9)
F16A C65A F14A 101.5(10)
F16A C65A F15A 107.0(11)
F14A C65A C60 113.5(11)
F15A C65A C60 111.8(9)
F15A C65A F14A 104.2(12)

loop_
_geom_bond_atom_site_label_1
_geom_bond_atom_site_label_2
_geom_bond_distance
Ir1 N3 2.143(5)
Ir1 C25 2.238(5)
Ir1 C20 1.951(6)
Ir1 C29 2.192(6)
Ir1 C15 1.988(6)
Ir1 C28 2.193(6)
Ir1 C27 2.254(5)
Ir1 C26 2.298(6)
P1 O1 1.461(5)
P1 O3 1.597(5)
P1 N3 1.617(5)
P1 O2 1.626(14)
P1 O2A 1.53(3)
P1 O2B 1.71(3)
Cl1 C66 1.754(7)
Cl2 C66 1.743(8)
F6 C56 1.356(7)
F19 C64 1.337(7)
F10 C41 1.342(7)
F26 C49 1.338(7)
F12 C41 1.341(7)
F4 C56 1.332(7)
F27 C49 1.349(7)
F5 C56 1.332(7)
F25 C49 1.344(7)
F1 C57 1.336(8)
F2 C57 1.353(8)
F20 C64 1.339(8)
F11 C41 1.342(7)
F21 C64 1.352(7)
F9 C40 1.337(7)
O3 C9 1.472(9)
F24 C48 1.325(8)
F3 C57 1.318(7)
F23 C48 1.330(8)
N3 C1 1.446(8)
N1 C15 1.126(7)
N1 C16 1.470(8)
F22 C48 1.322(8)
C25 C29 1.457(8)
C25 C31 1.490(8)
C25 C26 1.441(8)
O2 C13 1.459(12)
N2 C20 1.158(7)
N2 C21 1.464(7)
C39 H39 0.9300
C39 C38 1.386(8)
C39 C34 1.403(8)
F7 C40 1.299(8)
C37 H37 0.9300
C37 C36 1.380(8)
C37 C38 1.395(8)
C29 C28 1.417(8)
C29 C30 1.494(8)
C42 C43 1.403(8)
C42 C47 1.411(8)
C42 B1 1.638(9)
C36 C41 1.480(8)
C36 C35 1.380(8)
C54 C56 1.499(8)
C54 C55 1.402(8)
C54 C53 1.384(8)
C38 C40 1.491(8)
C58 C63 1.401(8)
C58 C59 1.401(8)
C58 B1 1.644(9)
C61 H61 0.9300
C61 C60 1.374(9)
C61 C62 1.392(9)
C63 H63 0.9300
C63 C62 1.399(8)
C34 C35 1.404(8)
C34 B1 1.637(9)
C43 H43 0.9300
C43 C44 1.397(8)
C47 H47 0.9300
C47 C46 1.378(8)
C59 H59 0.9300
C59 C60 1.393(8)
C46 C48 1.495(9)
C46 C45 1.397(9)
C44 C45 1.378(8)
C44 C49 1.502(9)
C21 C24 1.523(9)
C21 C22 1.515(9)
C21 C23 1.524(9)
C1 C6 1.422(9)
C1 C2 1.403(9)
C50 C55 1.407(8)
C50 C51 1.405(8)
C50 B1 1.626(8)
C60 C65 1.472(11)
C60 C65A 1.516(13)
C24 H24A 0.9600
C24 H24B 0.9600
C24 H24C 0.9600
C55 H55 0.9300
C6 C1AA 1.389(9)
C6 C8 1.509(9)
C62 C64 1.486(8)
C32 H32A 0.9600
C32 H32B 0.9600
C32 H32C 0.9600
C32 C26 1.501(8)
C28 C27 1.450(8)
C28 C029 1.492(8)
F8 C40 1.297(8)
C30 H30A 0.9600
C30 H30B 0.9600
C30 H30C 0.9600
C51 H51 0.9300
C51 C52 1.381(8)
C27 C26 1.421(8)
C27 C33 1.501(8)
C31 H31A 0.9600
C31 H31B 0.9600
C31 H31C 0.9600
C35 H35 0.9300
C45 H45 0.9300
C52 C57 1.507(9)
C52 C53 1.388(9)
C2 C7 1.511(9)
C2 C0AA 1.385(9)
C1AA H1AA 0.9300
C1AA C4 1.365(9)
C53 H53 0.9300
C19 H19A 0.9600
C19 H19B 0.9600
C19 H19C 0.9600
C19 C16 1.519(9)
C16 C17 1.531(9)
C16 C18 1.517(10)
C029 H02A 0.9600
C029 H02B 0.9600
C029 H02C 0.9600
C8 H8A 0.9600
C8 H8B 0.9600
C8 H8C 0.9600
C7 H7A 0.9600
C7 H7B 0.9600
C7 H7C 0.9600
C33 H33A 0.9600
C33 H33B 0.9600
C33 H33C 0.9600
C0AA H0AA 0.9300
C0AA C4 1.382(10)
C65 F14 1.333(9)
C65 F15 1.345(9)
C65 F16 1.328(9)
C22 H22A 0.9600
C22 H22B 0.9600
C22 H22C 0.9600
C4 H4 0.9300
C17 H17A 0.9600
C17 H17B 0.9600
C17 H17C 0.9600
C9 H9A 0.9700
C9 H9B 0.9700
C9 C10 1.439(11)
C66 H66A 0.9700
C66 H66B 0.9700
C10 H10A 0.9600
C10 H10B 0.9600
C10 H10C 0.9600
C18 H18A 0.9600
C18 H18B 0.9600
C18 H18C 0.9600
C23 H23A 0.9600
C23 H23B 0.9600
C23 H23C 0.9600
C13 H13A 0.9700
C13 H13B 0.9700
C13 C14 1.503(14)
O2A C13A 1.467(16)
C14A H14A 0.9600
C14A H14B 0.9600
C14A H14C 0.9600
C14A C13A 1.502(19)
C13A H13C 0.9700
C13A H13D 0.9700
C14 H14D 0.9600
C14 H14E 0.9600
C14 H14F 0.9600
C13B H13E 0.9700
C13B H13F 0.9700
C13B C14B 1.51(2)
C13B O2B 1.462(18)
C14B H14G 0.9600
C14B H14H 0.9600
C14B H14I 0.9600
F16A C65A 1.343(9)
F14A C65A 1.351(10)
F15A C65A 1.345(9)

loop_
_geom_torsion_atom_site_label_1
_geom_torsion_atom_site_label_2
_geom_torsion_atom_site_label_3
_geom_torsion_atom_site_label_4
_geom_torsion
Ir1 N3 C1 C6 -87.0(6)
Ir1 N3 C1 C2 93.1(6)
Ir1 C25 C29 C28 -62.3(4)
Ir1 C25 C29 C30 121.3(6)
Ir1 C25 C26 C32 -124.5(6)
Ir1 C25 C26 C27 58.9(4)
Ir1 C29 C28 C27 -64.6(4)
Ir1 C29 C28 C029 120.9(6)
Ir1 C28 C27 C26 -63.5(4)
Ir1 C28 C27 C33 123.3(6)
Ir1 C27 C26 C25 -58.4(4)
Ir1 C27 C26 C32 125.2(6)
P1 O3 C9 C10 -156.2(6)
P1 N3 C1 C6 84.5(6)
P1 N3 C1 C2 -95.3(6)
P1 O2 C13 C14 86.9(16)
P1 O2A C13A C14A 177(3)
O1 P1 O3 C9 -22.4(6)
O1 P1 N3 Ir1 -44.0(4)
O1 P1 N3 C1 144.6(5)
O1 P1 O2 C13 -52.2(14)
O1 P1 O2A C13A -50(3)
O1 P1 O2B C13B -42(3)
O3 P1 N3 Ir1 -170.0(3)
O3 P1 N3 C1 18.6(5)
O3 P1 O2 C13 65.4(12)
O3 P1 O2A C13A 67(3)
O3 P1 O2B C13B 79(3)
N3 P1 O3 C9 107.0(5)
N3 P1 O2 C13 175.0(10)
N3 P1 O2A C13A -178(2)
N3 P1 O2B C13B -160(2)
N3 C1 C6 C1AA -177.6(5)
N3 C1 C6 C8 4.1(9)
N3 C1 C2 C7 -2.3(8)
N3 C1 C2 C0AA 178.9(5)
C25 C29 C28 Ir1 63.2(4)
C25 C29 C28 C27 -1.4(7)
C25 C29 C28 C029 -175.9(5)
O2 P1 O3 C9 -144.9(7)
O2 P1 N3 Ir1 89.1(7)
O2 P1 N3 C1 -82.3(7)
C39 C38 C40 F9 61.3(8)
C39 C38 C40 F7 -54.8(8)
C39 C38 C40 F8 179.5(7)
C39 C34 C35 C36 -0.8(8)
C39 C34 B1 C42 158.8(5)
C39 C34 B1 C58 -81.5(6)
C39 C34 B1 C50 42.3(7)
C37 C36 C41 F10 -140.1(6)
C37 C36 C41 F12 -19.3(8)
C37 C36 C41 F11 100.1(7)
C37 C36 C35 C34 1.8(9)
C37 C38 C40 F9 -118.2(6)
C37 C38 C40 F7 125.7(6)
C37 C38 C40 F8 0.0(9)
C29 C25 C26 Ir1 -61.8(4)
C29 C25 C26 C32 173.7(5)
C29 C25 C26 C27 -2.9(6)
C29 C28 C27 Ir1 63.1(4)
C29 C28 C27 C26 -0.4(7)
C29 C28 C27 C33 -173.5(6)
C42 C43 C44 C45 -0.7(10)
C42 C43 C44 C49 -179.1(6)
C42 C47 C46 C48 177.9(6)
C42 C47 C46 C45 1.3(10)
C36 C37 C38 C39 0.0(8)
C36 C37 C38 C40 179.5(5)
C38 C39 C34 C35 -0.6(8)
C38 C39 C34 B1 171.8(5)
C38 C37 C36 C41 -179.9(5)
C38 C37 C36 C35 -1.4(8)
C58 C63 C62 C61 -0.2(9)
C58 C63 C62 C64 179.6(5)
C58 C59 C60 C61 -2.5(9)
C58 C59 C60 C65 174.4(7)
C58 C59 C60 C65A -179.8(7)
C61 C60 C65 F14 158.1(8)
C61 C60 C65 F15 36.7(11)
C61 C60 C65 F16 -81.8(9)
C61 C60 C65A F16A -116.3(10)
C61 C60 C65A F14A 125.6(10)
C61 C60 C65A F15A 8.1(14)
C61 C62 C64 F19 -143.2(6)
C61 C62 C64 F20 -22.0(8)
C61 C62 C64 F21 98.4(7)
C63 C58 C59 C60 3.2(8)
C63 C58 B1 C42 -148.0(5)
C63 C58 B1 C34 91.0(6)
C63 C58 B1 C50 -32.1(8)
C63 C62 C64 F19 37.0(8)
C63 C62 C64 F20 158.2(5)
C63 C62 C64 F21 -81.4(7)
C34 C39 C38 C37 1.0(9)
C34 C39 C38 C40 -178.5(5)
C43 C42 C47 C46 -2.0(9)
C43 C42 B1 C58 32.5(8)
C43 C42 B1 C34 147.3(6)
C43 C42 B1 C50 -90.2(6)
C43 C44 C45 C46 -0.2(9)
C43 C44 C49 F26 -162.8(6)
C43 C44 C49 F27 -42.3(8)
C43 C44 C49 F25 76.5(7)
C47 C42 C43 C44 1.8(9)
C47 C42 B1 C58 -153.0(6)
C47 C42 B1 C34 -38.1(8)
C47 C42 B1 C50 84.3(7)
C47 C46 C48 F24 24.7(10)
C47 C46 C48 F23 -93.5(8)
C47 C46 C48 F22 146.8(7)
C47 C46 C45 C44 -0.1(10)
C59 C58 C63 C62 -1.9(8)
C59 C58 B1 C42 39.3(7)
C59 C58 B1 C34 -81.7(6)
C59 C58 B1 C50 155.2(5)
C59 C60 C65 F14 -18.9(12)
C59 C60 C65 F15 -140.3(8)
C59 C60 C65 F16 101.2(9)
C59 C60 C65A F16A 60.9(12)
C59 C60 C65A F14A -57.2(12)
C59 C60 C65A F15A -174.7(10)
C1 C6 C1AA C4 -2.0(10)
C1 C2 C0AA C4 -0.9(10)
C50 C51 C52 C57 -177.0(6)
C50 C51 C52 C53 0.3(10)
C56 C54 C55 C50 -178.8(5)
C56 C54 C53 C52 179.7(5)
C60 C61 C62 C63 1.1(9)
C60 C61 C62 C64 -178.7(6)
C55 C54 C56 F6 3.4(8)
C55 C54 C56 F4 -116.0(6)
C55 C54 C56 F5 122.5(6)
C55 C54 C53 C52 -0.2(9)
C55 C50 C51 C52 0.6(9)
C55 C50 B1 C42 -84.1(6)
C55 C50 B1 C58 155.4(5)
C55 C50 B1 C34 38.1(8)
C6 C1 C2 C7 177.8(5)
C6 C1 C2 C0AA -0.9(9)
C6 C1AA C4 C0AA 0.2(10)
C62 C61 C60 C59 0.2(9)
C62 C61 C60 C65 -176.9(6)
C62 C61 C60 C65A 177.2(7)
C48 C46 C45 C44 -176.8(6)
C28 C27 C26 Ir1 60.4(4)
C28 C27 C26 C25 2.1(6)
C28 C27 C26 C32 -174.4(6)
C30 C29 C28 Ir1 -120.4(6)
C30 C29 C28 C27 175.0(5)
C30 C29 C28 C029 0.5(10)
C41 C36 C35 C34 -179.7(5)
C51 C50 C55 C54 -1.3(8)
C51 C50 B1 C42 86.1(6)
C51 C50 B1 C58 -34.5(8)
C51 C50 B1 C34 -151.7(5)
C51 C52 C57 F1 -24.5(9)
C51 C52 C57 F2 93.7(7)
C51 C52 C57 F3 -145.5(7)
C51 C52 C53 C54 -0.5(9)
C31 C25 C29 Ir1 -123.6(6)
C31 C25 C29 C28 174.1(6)
C31 C25 C29 C30 -2.2(9)
C31 C25 C26 Ir1 126.6(6)
C31 C25 C26 C32 2.1(9)
C31 C25 C26 C27 -174.4(6)
C35 C36 C41 F10 41.4(8)
C35 C36 C41 F12 162.2(5)
C35 C36 C41 F11 -78.4(7)
C35 C34 B1 C42 -29.4(8)
C35 C34 B1 C58 90.4(6)
C35 C34 B1 C50 -145.9(5)
C26 C25 C29 Ir1 64.9(4)
C26 C25 C29 C28 2.6(6)
C26 C25 C29 C30 -173.7(5)
C45 C46 C48 F24 -158.7(6)
C45 C46 C48 F23 83.1(8)
C45 C46 C48 F22 -36.5(10)
C45 C44 C49 F26 18.7(9)
C45 C44 C49 F27 139.3(6)
C45 C44 C49 F25 -101.9(7)
C57 C52 C53 C54 176.8(6)
C49 C44 C45 C46 178.2(6)
C2 C1 C6 C1AA 2.3(8)
C2 C1 C6 C8 -176.0(5)
C2 C0AA C4 C1AA 1.2(10)
C53 C54 C56 F6 -176.6(5)
C53 C54 C56 F4 64.1(7)
C53 C54 C56 F5 -57.4(7)
C53 C54 C55 C50 1.2(9)
C53 C52 C57 F1 158.1(6)
C53 C52 C57 F2 -83.7(7)
C53 C52 C57 F3 37.1(9)
C029 C28 C27 Ir1 -122.4(6)
C029 C28 C27 C26 174.1(6)
C029 C28 C27 C33 0.9(10)
C8 C6 C1AA C4 176.3(6)
C7 C2 C0AA C4 -179.7(6)
C33 C27 C26 Ir1 -126.6(6)
C33 C27 C26 C25 175.0(6)
C33 C27 C26 C32 -1.5(10)
B1 C42 C43 C44 176.7(6)
B1 C42 C47 C46 -176.9(6)
B1 C58 C63 C62 -175.0(5)
B1 C58 C59 C60 176.5(5)
B1 C34 C35 C36 -173.1(5)
B1 C50 C55 C54 169.4(5)
B1 C50 C51 C52 -170.2(6)
O2A P1 O3 C9 -134.8(11)
O2A P1 N3 Ir1 77.4(16)
O2A P1 N3 C1 -94.1(16)
C14B C13B O2B P1 -94(4)
O2B P1 O3 C9 -134.9(11)
O2B P1 N3 Ir1 57.3(11)
O2B P1 N3 C1 -114.1(12)
